data_1543493
loop_
_publ_author_name
'Ueno, Hiroshi'
'Aoyagi, Shinobu'
'Yamazaki, Yu'
'Ohkubo, Kei'
'Ikuma, Naohiko'
'Okada, Hiroshi'
'Kato, Tatsuhisa'
'Matsuo, Yutaka'
'Fukuzumi, Shunichi'
'Kokubo, Ken'

_publ_section_title
;
 Electrochemical reduction of cationic Li+@C60to neutral
 Li+@C60&#x02D9;&#x2212;: isolation and characterisation of endohedral
 [60]fulleride
;
_journal_issue 9
_journal_name_full 'Chem. Sci.'
_journal_page_first 5770
_journal_paper_doi 10.1039/C6SC01209D
_journal_volume 7
_journal_year 2016
_chemical_formula_sum 'C194 H92 Cl4 Li2 N8 Ni2'
_chemical_formula_weight 2807.9
_chemical_name_systematic
;
 ?
;
_space_group_crystal_system monoclinic
_space_group_IT_number 14
_space_group_name_Hall '-P 2yab'
_space_group_name_H-M_alt 'P 1 21/a 1'
_symmetry_space_group_name_Hall '-P 2yab'
_symmetry_space_group_name_H-M 'P 1 21/a 1'
_atom_sites_solution_hydrogens geom
_audit_creation_method SHELXL-2013
_audit_update_record
;
2016-03-07 deposited with the CCDC.
2016-06-20 downloaded from the CCDC.
;
_cell_angle_alpha 90
_cell_angle_beta 108.543(3)
_cell_angle_gamma 90
_cell_formula_units_Z 2
_cell_length_a 24.4000(10)
_cell_length_b 14.8640(10)
_cell_length_c 17.2330(10)
_cell_measurement_reflns_used 3838
_cell_measurement_temperature 100
_cell_measurement_theta_max 18.517
_cell_measurement_theta_min 0.946
_cell_volume 5925.6(6)
_computing_cell_refinement 'RAPID-AUTO (Rigaku Corporation)'
_computing_data_collection 'RAPID-AUTO (Rigaku Corporation)'
_computing_data_reduction 'RAPID-AUTO (Rigaku Corporation)'
_computing_structure_refinement 'SHELXL-2013 (Sheldrick, 2013)'
_computing_structure_solution SIR2004
_diffrn_ambient_temperature 100
_diffrn_detector_area_resol_mean 10
_diffrn_measured_fraction_theta_full 0.943
_diffrn_measured_fraction_theta_max 0.897
_diffrn_measurement_device_type 'Large cylindrical imaging plate camera'
_diffrn_measurement_method 'Oscilation method'
_diffrn_radiation_type synchrotron
_diffrn_radiation_wavelength 0.41286
_diffrn_reflns_av_R_equivalents 0.0674
_diffrn_reflns_av_unetI/netI 0.0685
_diffrn_reflns_Laue_measured_fraction_full 0.943
_diffrn_reflns_Laue_measured_fraction_max 0.897
_diffrn_reflns_limit_h_max 37
_diffrn_reflns_limit_h_min -37
_diffrn_reflns_limit_k_max 22
_diffrn_reflns_limit_k_min -22
_diffrn_reflns_limit_l_max 26
_diffrn_reflns_limit_l_min -26
_diffrn_reflns_number 51476
_diffrn_reflns_point_group_measured_fraction_full 0.943
_diffrn_reflns_point_group_measured_fraction_max 0.897
_diffrn_reflns_theta_full 14.343
_diffrn_reflns_theta_max 18.517
_diffrn_reflns_theta_min 0.946
_diffrn_source 'SPring-8 BL02B1 bending magnet'
_exptl_absorpt_coefficient_mu 0.125
_exptl_absorpt_correction_type none
_exptl_crystal_colour black
_exptl_crystal_density_diffrn 1.574
_exptl_crystal_description plate
_exptl_crystal_F_000 2884
_exptl_crystal_size_max 0.2
_exptl_crystal_size_mid 0.02
_exptl_crystal_size_min 0.01
_refine_diff_density_max 0.895
_refine_diff_density_min -0.673
_refine_diff_density_rms 0.077
_refine_ls_extinction_method none
_refine_ls_goodness_of_fit_ref 0.964
_refine_ls_hydrogen_treatment constr
_refine_ls_matrix_type full
_refine_ls_number_parameters 1003
_refine_ls_number_reflns 10513
_refine_ls_number_restraints 73
_refine_ls_restrained_S_all 0.968
_refine_ls_R_factor_all 0.0624
_refine_ls_R_factor_gt 0.0611
_refine_ls_shift/su_max 0.034
_refine_ls_shift/su_mean 0.001
_refine_ls_structure_factor_coef Fsqd
_refine_ls_weighting_details
;
 w=1/[\s^2^(Fo^2^)+(0.1000P)^2^]
 where P=(Fo^2^+2Fc^2^)/3
;
_refine_ls_weighting_scheme calc
_refine_ls_wR_factor_gt 0.1550
_refine_ls_wR_factor_ref 0.1569
_reflns_Friedel_coverage 0.000
_reflns_number_gt 10306
_reflns_number_total 10513
_reflns_threshold_expression 'I > 2\s(I)'
_cod_data_source_file c6sc01209d2.cif
_cod_data_source_block LiC60-NiOEP_100K
_cod_depositor_comments 'Adding full bibliography for 1543493--1543494.cif.'
_cod_database_code 1543493
_shelx_space_group_comment
;
The symmetry employed for this shelxl refinement is uniquely defined
by the following loop, which should always be used as a source of
symmetry information in preference to the above space-group names.
They are only intended as comments.
;
_shelxl_version_number 2013-2

loop_
_space_group_symop_operation_xyz
'x, y, z'
'-x+1/2, y+1/2, -z'
'-x, -y, -z'
'x-1/2, -y-1/2, z'

loop_
_atom_site_label
_atom_site_type_symbol
_atom_site_fract_x
_atom_site_fract_y
_atom_site_fract_z
_atom_site_U_iso_or_equiv
_atom_site_adp_type
_atom_site_occupancy
_atom_site_site_symmetry_order
_atom_site_calc_flag
_atom_site_refinement_flags_posn
_atom_site_refinement_flags_adp
_atom_site_refinement_flags_occupancy
Li1 Li 0.6344(5) 0.0068(17) 0.1558(10) 0.137(9) Uani 1 1 d . . .
C01 C 0.53279(12) -0.0018(3) 0.0288(2) 0.0190(6) Uani 1 1 d . . .
C02 C 0.54066(13) 0.0317(3) 0.1155(2) 0.0203(7) Uani 1 1 d . . .
C03 C 0.55994(13) -0.0962(3) 0.0324(2) 0.0199(7) Uani 1 1 d . . .
C04 C 0.57300(13) 0.0526(3) -0.0084(2) 0.0212(8) Uani 1 1 d . . .
C05 C 0.55356(13) -0.0282(3) 0.1836(2) 0.0207(7) Uani 1 1 d . . .
C06 C 0.56637(14) -0.1204(3) 0.1782(2) 0.0218(8) Uani 1 1 d . . .
C07 C 0.56662(13) 0.1170(3) 0.1451(3) 0.0222(8) Uani 1 1 d . . .
C08 C 0.59197(15) 0.1719(3) 0.0988(2) 0.0228(8) Uani 1 1 d . . .
C09 C 0.59651(14) 0.1350(3) 0.0213(2) 0.0209(8) Uani 1 1 d . . .
C10 C 0.57103(14) -0.1525(3) 0.0998(2) 0.0219(8) Uani 1 1 d . . .
C11 C 0.60577(12) -0.0078(3) -0.04172(19) 0.0191(7) Uani 1 1 d . . .
C12 C 0.59753(13) -0.0996(3) -0.0171(2) 0.0201(7) Uani 1 1 d . . .
C13 C 0.64301(14) -0.1615(3) -0.0012(2) 0.0216(8) Uani 1 1 d . . .
C14 C 0.65366(15) -0.2209(3) 0.0675(2) 0.0228(8) Uani 1 1 d . . .
C15 C 0.61905(14) -0.2162(3) 0.1173(2) 0.0207(8) Uani 1 1 d . . .
C16 C 0.64398(15) -0.2218(3) 0.2050(3) 0.0238(8) Uani 1 1 d . . .
C17 C 0.61237(14) -0.1623(3) 0.2427(2) 0.0224(8) Uani 1 1 d . . .
C18 C 0.64253(15) -0.1137(3) 0.3140(2) 0.0246(8) Uani 1 1 d . . .
C19 C 0.62881(15) -0.0205(3) 0.3212(2) 0.0244(9) Uani 1 1 d . . .
C20 C 0.58518(14) 0.0213(3) 0.2584(2) 0.0238(9) Uani 1 1 d . . .
C21 C 0.59340(14) 0.1119(3) 0.2338(2) 0.0232(8) Uani 1 1 d . . .
C22 C 0.64459(14) 0.1591(3) 0.2721(2) 0.0240(8) Uani 1 1 d . . .
C23 C 0.67100(15) 0.2131(3) 0.2247(3) 0.0243(8) Uani 1 1 d . . .
C24 C 0.64553(15) 0.2170(3) 0.1388(2) 0.0240(8) Uani 1 1 d . . .
C25 C 0.68199(15) 0.2131(3) 0.0867(2) 0.0227(8) Uani 1 1 d . . .
C26 C 0.65205(15) 0.1624(3) 0.0137(2) 0.0224(8) Uani 1 1 d . . .
C27 C 0.68227(14) 0.1049(3) -0.0211(2) 0.0224(8) Uani 1 1 d . . .
C28 C 0.65869(14) 0.0172(3) -0.0504(2) 0.0232(9) Uani 1 1 d . . .
C29 C 0.70566(14) -0.0473(3) -0.0337(2) 0.0227(8) Uani 1 1 d . . .
C30 C 0.69821(15) -0.1338(3) -0.0100(2) 0.0230(8) Uani 1 1 d . . .
C31 C 0.74330(15) -0.1781(3) 0.0555(3) 0.0256(9) Uani 1 1 d . . .
C32 C 0.71611(15) -0.2313(3) 0.1032(3) 0.0253(8) Uani 1 1 d . . .
C33 C 0.74050(15) -0.2364(3) 0.1877(3) 0.0253(8) Uani 1 1 d . . .
C34 C 0.70420(16) -0.2317(3) 0.2408(3) 0.0261(8) Uani 1 1 d . . .
C35 C 0.73496(15) -0.1813(3) 0.3135(3) 0.0277(9) Uani 1 1 d . . .
C36 C 0.70474(16) -0.1242(3) 0.3493(2) 0.0259(9) Uani 1 1 d . . .
C37 C 0.72924(15) -0.0357(3) 0.3794(2) 0.0249(8) Uani 1 1 d . . .
C38 C 0.68208(15) 0.0280(3) 0.3622(2) 0.0259(9) Uani 1 1 d . . .
C39 C 0.68971(15) 0.1152(3) 0.3379(2) 0.0259(9) Uani 1 1 d . . .
C40 C 0.74481(15) 0.1430(3) 0.3302(3) 0.0270(9) Uani 1 1 d . . .
C41 C 0.73351(15) 0.2022(3) 0.2597(3) 0.0252(8) Uani 1 1 d . . .
C42 C 0.76849(16) 0.1990(3) 0.2102(3) 0.0273(9) Uani 1 1 d . . .
C43 C 0.74264(15) 0.2037(3) 0.1219(3) 0.0241(8) Uani 1 1 d . . .
C44 C 0.77398(15) 0.1440(3) 0.0849(3) 0.0257(9) Uani 1 1 d . . .
C45 C 0.74446(15) 0.0953(3) 0.0145(2) 0.0248(8) Uani 1 1 d . . .
C46 C 0.75916(13) 0.0012(3) 0.0069(2) 0.0236(7) Uani 1 1 d . . .
C47 C 0.80256(14) -0.0402(3) 0.0699(3) 0.0268(9) Uani 1 1 d . . .
C48 C 0.79460(15) -0.1319(3) 0.0946(3) 0.0266(9) Uani 1 1 d . . .
C49 C 0.82003(14) -0.1372(3) 0.1833(3) 0.0262(9) Uani 1 1 d . . .
C50 C 0.79394(15) -0.1888(3) 0.2289(3) 0.0265(9) Uani 1 1 d . . .
C51 C 0.79036(15) -0.1544(3) 0.3065(3) 0.0282(9) Uani 1 1 d . . .
C52 C 0.81334(14) -0.0709(3) 0.3338(2) 0.0262(9) Uani 1 1 d . . .
C53 C 0.78220(14) -0.0096(3) 0.3712(2) 0.0268(9) Uani 1 1 d . . .
C54 C 0.79018(15) 0.0811(3) 0.3467(2) 0.0280(10) Uani 1 1 d . . .
C55 C 0.82598(14) 0.0769(3) 0.2940(3) 0.0269(9) Uani 1 1 d . . .
C56 C 0.81587(14) 0.1345(3) 0.2273(3) 0.0253(9) Uani 1 1 d . . .
C57 C 0.81953(14) 0.1007(3) 0.1502(3) 0.0268(9) Uani 1 1 d . . .
C58 C 0.83341(13) 0.0106(3) 0.1428(2) 0.0250(9) Uani 1 1 d . . .
C59 C 0.84418(13) -0.0500(3) 0.2121(3) 0.0286(10) Uani 1 1 d . . .
C60 C 0.84065(13) -0.0162(3) 0.2868(2) 0.0268(10) Uani 1 1 d . . .
Ni1 Ni 0.95038(2) -0.00047(4) 0.39986(2) 0.01226(9) Uani 1 1 d . . .
N1 N 0.97741(10) 0.0020(2) 0.30433(16) 0.0149(5) Uani 1 1 d . . .
N2 N 0.95091(10) -0.1324(2) 0.39779(18) 0.0143(6) Uani 1 1 d . . .
N3 N 0.92046(10) -0.0031(2) 0.49261(16) 0.0135(5) Uani 1 1 d . . .
N4 N 0.94687(11) 0.1317(2) 0.39910(18) 0.0147(6) Uani 1 1 d . . .
C101 C 0.98764(12) -0.0698(3) 0.2604(2) 0.0153(7) Uani 1 1 d . . .
C102 C 0.98371(13) -0.1588(3) 0.2798(2) 0.0183(8) Uani 1 1 d . . .
H102 H 0.9932 -0.2020 0.2472 0.022 Uiso 1 1 calc R U .
C103 C 0.96665(13) -0.1882(3) 0.3444(2) 0.0161(7) Uani 1 1 d . . .
C104 C 0.93588(13) -0.1912(3) 0.4499(2) 0.0157(7) Uani 1 1 d . . .
C105 C 0.91548(13) -0.1655(3) 0.5126(2) 0.0160(7) Uani 1 1 d . . .
H105 H 0.9066 -0.2106 0.5441 0.019 Uiso 1 1 calc R U .
C106 C 0.90743(13) -0.0775(3) 0.5317(2) 0.0153(7) Uani 1 1 d . . .
C107 C 0.90402(12) 0.0688(3) 0.5309(2) 0.0146(7) Uani 1 1 d . . .
C108 C 0.90852(13) 0.1580(3) 0.5124(2) 0.0175(7) Uani 1 1 d . . .
H108 H 0.8975 0.2011 0.5436 0.021 Uiso 1 1 calc R U .
C109 C 0.92847(13) 0.1872(3) 0.4499(2) 0.0145(7) Uani 1 1 d . . .
C110 C 0.96077(13) 0.1902(3) 0.3464(2) 0.0159(7) Uani 1 1 d . . .
C111 C 0.98097(14) 0.1647(3) 0.2835(2) 0.0185(8) Uani 1 1 d . . .
H111 H 0.9907 0.2098 0.2528 0.022 Uiso 1 1 calc R U .
C112 C 0.98771(12) 0.0765(3) 0.2632(2) 0.0149(7) Uani 1 1 d . . .
C113 C 1.00347(13) 0.0506(3) 0.1914(2) 0.0178(8) Uani 1 1 d . . .
C114 C 1.00270(13) -0.0410(3) 0.1895(2) 0.0187(8) Uani 1 1 d . . .
C115 C 0.96106(14) -0.2821(3) 0.3626(2) 0.0191(8) Uani 1 1 d . . .
C116 C 0.94166(13) -0.2842(3) 0.4290(2) 0.0170(7) Uani 1 1 d . . .
C117 C 0.88286(13) -0.0519(3) 0.5938(2) 0.0158(7) Uani 1 1 d . . .
C118 C 0.88010(13) 0.0395(3) 0.5938(2) 0.0176(7) Uani 1 1 d . . .
C119 C 0.93038(14) 0.2810(3) 0.4289(2) 0.0187(7) Uani 1 1 d . . .
C120 C 0.95062(14) 0.2829(3) 0.3634(2) 0.0189(7) Uani 1 1 d . . .
C121 C 1.01387(15) 0.1163(3) 0.1315(2) 0.0239(8) Uani 1 1 d . . .
H12A H 1.0353 0.0866 0.1002 0.029 Uiso 1 1 calc R U .
H12B H 1.0374 0.1655 0.1615 0.029 Uiso 1 1 calc R U .
C122 C 0.95761(18) 0.1548(3) 0.0723(3) 0.0337(11) Uani 1 1 d . . .
H12C H 0.9667 0.1962 0.0354 0.050 Uiso 1 1 calc R U .
H12D H 0.9366 0.1856 0.1029 0.050 Uiso 1 1 calc R U .
H12E H 0.9344 0.1066 0.0417 0.050 Uiso 1 1 calc R U .
C123 C 1.00963(15) -0.1026(3) 0.1249(2) 0.0246(9) Uani 1 1 d . . .
H12F H 1.0340 -0.1529 0.1507 0.029 Uiso 1 1 calc R U .
H12G H 1.0288 -0.0706 0.0918 0.029 Uiso 1 1 calc R U .
C124 C 0.95080(17) -0.1388(3) 0.0689(3) 0.0299(10) Uani 1 1 d . . .
H12H H 0.9571 -0.1781 0.0283 0.045 Uiso 1 1 calc R U .
H12I H 0.9269 -0.0894 0.0423 0.045 Uiso 1 1 calc R U .
H12J H 0.9320 -0.1715 0.1012 0.045 Uiso 1 1 calc R U .
C125 C 0.97319(16) -0.3596(3) 0.3143(3) 0.0255(8) Uani 1 1 d . . .
H12K H 0.9789 -0.4137 0.3474 0.031 Uiso 1 1 calc R U .
H12L H 1.0087 -0.3477 0.3023 0.031 Uiso 1 1 calc R U .
C126 C 0.92435(19) -0.3757(4) 0.2340(3) 0.0379(11) Uani 1 1 d . . .
H12M H 0.9342 -0.4255 0.2056 0.057 Uiso 1 1 calc R U .
H12N H 0.9190 -0.3227 0.2005 0.057 Uiso 1 1 calc R U .
H12O H 0.8892 -0.3888 0.2456 0.057 Uiso 1 1 calc R U .
C127 C 0.92664(16) -0.3635(3) 0.4711(3) 0.0247(8) Uani 1 1 d . . .
H12P H 0.9407 -0.3535 0.5298 0.030 Uiso 1 1 calc R U .
H12Q H 0.9461 -0.4162 0.4594 0.030 Uiso 1 1 calc R U .
C128 C 0.86165(18) -0.3815(4) 0.4448(3) 0.0387(12) Uani 1 1 d . . .
H12R H 0.8543 -0.4329 0.4738 0.058 Uiso 1 1 calc R U .
H12S H 0.8476 -0.3931 0.3870 0.058 Uiso 1 1 calc R U .
H12T H 0.8422 -0.3299 0.4570 0.058 Uiso 1 1 calc R U .
C129 C 0.85925(14) -0.1168(3) 0.6420(2) 0.0218(8) Uani 1 1 d . . .
H12U H 0.8569 -0.0876 0.6911 0.026 Uiso 1 1 calc R U .
H12V H 0.8852 -0.1678 0.6584 0.026 Uiso 1 1 calc R U .
C130 C 0.79894(17) -0.1499(4) 0.5906(3) 0.0400(13) Uani 1 1 d . . .
H13A H 0.7845 -0.1911 0.6223 0.060 Uiso 1 1 calc R U .
H13B H 0.8014 -0.1798 0.5424 0.060 Uiso 1 1 calc R U .
H13C H 0.7732 -0.0994 0.5749 0.060 Uiso 1 1 calc R U .
C131 C 0.85195(15) 0.0991(3) 0.6397(2) 0.0228(8) Uani 1 1 d . . .
H13D H 0.8736 0.1547 0.6538 0.027 Uiso 1 1 calc R U .
H13E H 0.8524 0.0698 0.6901 0.027 Uiso 1 1 calc R U .
C132 C 0.78935(17) 0.1204(4) 0.5886(3) 0.0425(13) Uani 1 1 d . . .
H13F H 0.7723 0.1587 0.6195 0.064 Uiso 1 1 calc R U .
H13G H 0.7677 0.0655 0.5753 0.064 Uiso 1 1 calc R U .
H13H H 0.7889 0.1504 0.5391 0.064 Uiso 1 1 calc R U .
C133 C 0.91124(15) 0.3564(3) 0.4711(3) 0.0237(8) Uani 1 1 d . . .
H13I H 0.9274 0.4122 0.4588 0.028 Uiso 1 1 calc R U .
H13J H 0.9264 0.3470 0.5298 0.028 Uiso 1 1 calc R U .
C134 C 0.84516(16) 0.3655(3) 0.4459(3) 0.0332(10) Uani 1 1 d . . .
H13K H 0.8353 0.4149 0.4749 0.050 Uiso 1 1 calc R U .
H13L H 0.8289 0.3110 0.4591 0.050 Uiso 1 1 calc R U .
H13M H 0.8299 0.3763 0.3881 0.050 Uiso 1 1 calc R U .
C135 C 0.9561(2) 0.3616(3) 0.3124(3) 0.0318(10) Uani 1 1 d . . .
H13N H 0.9914 0.3560 0.2984 0.038 Uiso 1 1 calc R U .
H13O H 0.9586 0.4164 0.3439 0.038 Uiso 1 1 calc R U .
C136 C 0.9040(3) 0.3680(4) 0.2331(3) 0.0494(15) Uani 1 1 d . . .
H13P H 0.9088 0.4193 0.2019 0.074 Uiso 1 1 calc R U .
H13Q H 0.8691 0.3745 0.2468 0.074 Uiso 1 1 calc R U .
H13R H 0.9020 0.3144 0.2013 0.074 Uiso 1 1 calc R U .
C201 C 0.7910(4) -0.0432(7) -0.1757(11) 0.050(3) Uani 0.626(12) 1 d D U P
H20A H 0.8047 -0.0910 -0.2068 0.060 Uiso 0.6264 1 d . U P
H20B H 0.7794 -0.0757 -0.1346 0.060 Uiso 0.6264 1 d . U P
Cl11 Cl 0.7332(2) 0.0128(6) -0.2420(4) 0.086(2) Uani 0.626(12) 1 d D U P
Cl12 Cl 0.84871(17) 0.0278(6) -0.1293(4) 0.0538(18) Uani 0.626(12) 1 d D U P
C301 C 0.7764(8) -0.0598(13) -0.189(4) 0.050(5) Uani 0.234(11) 1 d D U P
H30A H 0.7629 -0.0957 -0.1472 0.059 Uiso 0.2337 1 d . U P
H30B H 0.7755 -0.0970 -0.2307 0.059 Uiso 0.2337 1 d . U P
Cl21 Cl 0.7270(4) 0.0269(11) -0.2199(6) 0.043(2) Uani 0.234(11) 1 d D U P
Cl22 Cl 0.8454(4) -0.0228(15) -0.1359(7) 0.068(3) Uani 0.234(11) 1 d D U P
C401 C 0.8172(14) -0.061(2) -0.151(2) 0.052(5) Uani 0.138(5) 1 d D U P
H40A H 0.8150 -0.0993 -0.1065 0.062 Uiso 0.1383 1 d . U P
H40B H 0.8466 -0.0931 -0.1727 0.062 Uiso 0.1383 1 d . U P
Cl31 Cl 0.7516(6) -0.0551(13) -0.2293(9) 0.073(4) Uani 0.138(5) 1 d D U P
Cl32 Cl 0.8435(9) 0.044(2) -0.1152(17) 0.054(4) Uani 0.138(5) 1 d D U P

loop_
_atom_site_aniso_label
_atom_site_aniso_U_11
_atom_site_aniso_U_22
_atom_site_aniso_U_33
_atom_site_aniso_U_23
_atom_site_aniso_U_13
_atom_site_aniso_U_12
Li1 0.037(5) 0.28(3) 0.096(11) -0.022(15) 0.016(6) 0.027(9)
C01 0.0169(10) 0.0210(17) 0.0179(14) 0.0014(18) 0.0037(10) 0.0007(14)
C02 0.0175(12) 0.0221(19) 0.0209(17) 0.0017(15) 0.0058(12) 0.0014(12)
C03 0.0192(13) 0.020(2) 0.0187(16) -0.0006(14) 0.0044(12) -0.0035(12)
C04 0.0181(13) 0.028(2) 0.0145(15) 0.0022(15) 0.0007(11) 0.0005(13)
C05 0.0153(11) 0.028(2) 0.0208(16) -0.0014(15) 0.0093(11) -0.0026(12)
C06 0.0193(13) 0.022(2) 0.0246(19) 0.0058(16) 0.0084(13) -0.0043(13)
C07 0.0175(12) 0.020(2) 0.029(2) -0.0014(16) 0.0075(13) 0.0048(12)
C08 0.0242(14) 0.019(2) 0.0245(19) 0.0024(15) 0.0067(13) 0.0049(14)
C09 0.0211(13) 0.018(2) 0.0209(17) 0.0045(15) 0.0035(12) 0.0039(13)
C10 0.0211(13) 0.021(2) 0.0217(18) 0.0007(15) 0.0037(12) -0.0052(13)
C11 0.0186(11) 0.024(2) 0.0127(13) 0.0010(15) 0.0016(10) 0.0009(13)
C12 0.0202(13) 0.023(2) 0.0159(16) -0.0044(15) 0.0035(12) -0.0032(13)
C13 0.0225(13) 0.020(2) 0.0207(17) -0.0047(15) 0.0048(12) 0.0021(13)
C14 0.0276(15) 0.016(2) 0.0228(18) -0.0062(15) 0.0051(13) -0.0007(14)
C15 0.0240(14) 0.0126(19) 0.0225(18) 0.0001(14) 0.0030(13) -0.0029(13)
C16 0.0287(15) 0.016(2) 0.0270(19) 0.0023(15) 0.0096(14) -0.0057(14)
C17 0.0240(14) 0.023(2) 0.0226(18) 0.0055(16) 0.0108(13) -0.0012(14)
C18 0.0254(14) 0.031(2) 0.0177(17) 0.0045(16) 0.0066(13) -0.0037(14)
C19 0.0257(14) 0.034(3) 0.0152(15) -0.0007(15) 0.0093(12) -0.0010(14)
C20 0.0195(12) 0.033(3) 0.0206(16) -0.0028(15) 0.0092(12) -0.0010(13)
C21 0.0197(13) 0.030(2) 0.0203(17) -0.0032(16) 0.0070(12) 0.0027(14)
C22 0.0231(14) 0.026(2) 0.0219(18) -0.0105(16) 0.0056(13) 0.0006(14)
C23 0.0281(15) 0.017(2) 0.028(2) -0.0035(16) 0.0086(14) 0.0002(14)
C24 0.0273(15) 0.018(2) 0.0254(19) 0.0000(15) 0.0063(14) 0.0015(14)
C25 0.0270(15) 0.0128(19) 0.0272(19) 0.0042(15) 0.0069(14) -0.0021(13)
C26 0.0240(14) 0.019(2) 0.0229(19) 0.0046(16) 0.0059(13) -0.0014(13)
C27 0.0235(14) 0.028(2) 0.0156(16) 0.0062(15) 0.0067(12) -0.0042(14)
C28 0.0216(13) 0.035(3) 0.0130(14) 0.0014(14) 0.0052(11) -0.0028(13)
C29 0.0259(14) 0.029(2) 0.0170(16) -0.0012(15) 0.0117(12) -0.0019(14)
C30 0.0251(15) 0.027(2) 0.0181(17) -0.0077(16) 0.0080(13) 0.0031(14)
C31 0.0277(15) 0.023(2) 0.029(2) -0.0073(17) 0.0128(14) 0.0044(15)
C32 0.0275(15) 0.017(2) 0.032(2) -0.0031(16) 0.0101(14) 0.0045(14)
C33 0.0259(15) 0.016(2) 0.031(2) 0.0039(16) 0.0058(14) 0.0047(13)
C34 0.0305(17) 0.020(2) 0.027(2) 0.0071(16) 0.0081(15) 0.0032(15)
C35 0.0270(15) 0.031(2) 0.0220(19) 0.0118(17) 0.0031(14) 0.0020(15)
C36 0.0315(17) 0.030(2) 0.0159(17) 0.0067(16) 0.0064(13) 0.0010(16)
C37 0.0250(15) 0.034(2) 0.0137(15) -0.0003(16) 0.0036(12) -0.0003(15)
C38 0.0299(16) 0.035(2) 0.0133(15) -0.0057(15) 0.0079(13) -0.0060(15)
C39 0.0273(15) 0.035(3) 0.0143(17) -0.0110(17) 0.0055(13) -0.0005(16)
C40 0.0267(15) 0.030(2) 0.0225(19) -0.0103(17) 0.0049(14) -0.0063(15)
C41 0.0262(15) 0.019(2) 0.028(2) -0.0062(16) 0.0050(14) -0.0042(14)
C42 0.0278(16) 0.023(2) 0.029(2) -0.0046(17) 0.0064(15) -0.0102(15)
C43 0.0286(15) 0.015(2) 0.029(2) 0.0011(16) 0.0097(14) -0.0079(14)
C44 0.0262(15) 0.026(2) 0.027(2) 0.0052(17) 0.0114(14) -0.0066(15)
C45 0.0249(15) 0.031(2) 0.0206(18) 0.0029(17) 0.0101(13) -0.0057(15)
C46 0.0228(12) 0.033(2) 0.0203(15) 0.003(2) 0.0138(11) 0.0024(16)
C47 0.0170(13) 0.037(3) 0.028(2) 0.0009(18) 0.0107(13) 0.0024(14)
C48 0.0261(15) 0.028(2) 0.028(2) -0.0041(17) 0.0119(14) 0.0084(15)
C49 0.0182(13) 0.031(2) 0.028(2) 0.0009(18) 0.0054(13) 0.0092(14)
C50 0.0253(15) 0.024(2) 0.027(2) 0.0037(17) 0.0035(14) 0.0071(15)
C51 0.0233(14) 0.031(2) 0.026(2) 0.0085(18) 0.0019(14) 0.0048(15)
C52 0.0195(13) 0.034(2) 0.0212(19) 0.0015(17) 0.0007(13) 0.0021(15)
C53 0.0219(13) 0.040(3) 0.0130(14) 0.0004(18) -0.0022(11) -0.0024(16)
C54 0.0238(15) 0.039(3) 0.0161(17) -0.0077(17) -0.0008(13) -0.0090(16)
C55 0.0210(14) 0.029(2) 0.026(2) -0.0037(17) 0.0013(14) -0.0016(14)
C56 0.0194(13) 0.028(2) 0.026(2) -0.0046(17) 0.0038(13) -0.0091(14)
C57 0.0178(13) 0.033(3) 0.030(2) 0.0019(18) 0.0080(13) -0.0061(14)
C58 0.0141(11) 0.037(3) 0.0252(17) -0.0001(18) 0.0074(11) -0.0003(14)
C59 0.0128(12) 0.042(3) 0.028(2) 0.0005(19) 0.0030(13) 0.0017(14)
C60 0.0136(11) 0.040(3) 0.0218(17) 0.0009(17) -0.0010(11) 0.0033(13)
Ni1 0.01484(14) 0.01070(19) 0.01167(16) 0.0008(2) 0.00483(11) 0.00014(17)
N1 0.0171(9) 0.0128(13) 0.0142(11) 0.0008(14) 0.0042(8) 0.0006(11)
N2 0.0139(10) 0.0143(16) 0.0157(14) -0.0026(12) 0.0059(9) -0.0010(10)
N3 0.0152(9) 0.0114(13) 0.0138(11) 0.0021(13) 0.0046(8) 0.0018(11)
N4 0.0162(10) 0.0142(17) 0.0134(14) 0.0008(12) 0.0043(9) -0.0011(10)
C101 0.0143(12) 0.016(2) 0.0157(16) -0.0024(14) 0.0042(11) 0.0004(11)
C102 0.0219(13) 0.018(2) 0.0164(17) -0.0038(14) 0.0082(12) 0.0008(13)
C103 0.0187(12) 0.0113(19) 0.0177(17) -0.0011(13) 0.0049(12) -0.0009(11)
C104 0.0147(11) 0.0155(19) 0.0156(17) 0.0011(14) 0.0032(11) 0.0009(11)
C105 0.0197(12) 0.0149(19) 0.0141(16) 0.0022(13) 0.0062(11) -0.0013(12)
C106 0.0166(11) 0.015(2) 0.0157(17) 0.0018(14) 0.0072(11) -0.0005(12)
C107 0.0159(11) 0.0155(19) 0.0113(15) -0.0011(13) 0.0031(11) 0.0009(12)
C108 0.0196(13) 0.017(2) 0.0159(17) -0.0010(14) 0.0057(11) 0.0027(12)
C109 0.0158(11) 0.0111(18) 0.0159(16) -0.0028(13) 0.0042(11) 0.0013(11)
C110 0.0168(12) 0.017(2) 0.0128(16) 0.0013(13) 0.0028(11) -0.0022(12)
C111 0.0244(14) 0.016(2) 0.0163(17) 0.0026(14) 0.0074(12) -0.0005(13)
C112 0.0149(12) 0.018(2) 0.0128(16) -0.0003(14) 0.0058(11) -0.0012(11)
C113 0.0178(12) 0.020(2) 0.0155(16) 0.0019(14) 0.0049(12) 0.0000(12)
C114 0.0163(12) 0.023(2) 0.0193(17) -0.0003(15) 0.0097(12) -0.0005(12)
C115 0.0219(13) 0.019(2) 0.0171(17) -0.0008(15) 0.0072(12) -0.0017(13)
C116 0.0201(13) 0.0113(18) 0.0194(17) 0.0005(14) 0.0060(12) 0.0010(12)
C117 0.0180(12) 0.019(2) 0.0121(15) 0.0002(13) 0.0070(11) 0.0008(12)
C118 0.0195(13) 0.019(2) 0.0147(16) -0.0038(14) 0.0057(12) -0.0012(13)
C119 0.0219(13) 0.014(2) 0.0188(17) -0.0023(14) 0.0045(12) -0.0005(12)
C120 0.0242(14) 0.0113(19) 0.0209(18) 0.0009(14) 0.0068(12) -0.0007(12)
C121 0.0287(15) 0.025(2) 0.0229(19) 0.0076(17) 0.0156(14) 0.0059(15)
C122 0.043(2) 0.038(3) 0.022(2) 0.014(2) 0.0137(16) 0.015(2)
C123 0.0293(16) 0.028(2) 0.0204(19) -0.0013(17) 0.0135(14) -0.0004(15)
C124 0.0381(19) 0.035(3) 0.021(2) -0.0079(18) 0.0151(15) -0.0093(18)
C125 0.0353(17) 0.019(2) 0.025(2) -0.0058(16) 0.0139(15) -0.0023(15)
C126 0.048(2) 0.033(3) 0.035(3) -0.016(2) 0.0163(19) -0.010(2)
C127 0.0334(17) 0.015(2) 0.030(2) 0.0005(16) 0.0165(15) -0.0016(15)
C128 0.037(2) 0.031(3) 0.051(3) -0.001(2) 0.0188(19) -0.0134(19)
C129 0.0230(14) 0.025(2) 0.0196(18) 0.0093(16) 0.0103(13) 0.0024(14)
C130 0.0285(17) 0.048(3) 0.044(3) 0.020(2) 0.0116(17) -0.0083(18)
C131 0.0261(15) 0.023(2) 0.0234(19) -0.0037(16) 0.0133(13) -0.0030(14)
C132 0.0287(17) 0.044(3) 0.054(3) -0.023(3) 0.0124(19) 0.0075(19)
C133 0.0290(16) 0.0130(19) 0.029(2) -0.0046(15) 0.0097(14) -0.0002(14)
C134 0.0308(17) 0.027(3) 0.043(3) 0.003(2) 0.0130(17) 0.0088(17)
C135 0.056(2) 0.013(2) 0.031(2) 0.0030(17) 0.0194(19) -0.0026(18)
C136 0.085(4) 0.034(3) 0.028(2) 0.017(2) 0.015(2) 0.022(3)
C201 0.082(8) 0.032(5) 0.053(9) -0.002(5) 0.045(7) 0.001(5)
Cl11 0.059(2) 0.095(4) 0.073(3) 0.016(3) -0.0234(19) -0.022(2)
Cl12 0.0297(12) 0.081(4) 0.047(2) 0.016(3) 0.0076(15) -0.005(2)
C301 0.083(11) 0.029(8) 0.051(11) -0.002(8) 0.042(10) 0.003(8)
Cl21 0.040(3) 0.060(5) 0.033(3) 0.008(3) 0.017(2) 0.011(3)
Cl22 0.034(3) 0.111(7) 0.054(4) -0.004(6) 0.006(3) 0.006(5)
C401 0.088(12) 0.028(9) 0.055(12) -0.008(8) 0.044(10) -0.001(9)
Cl31 0.061(5) 0.087(7) 0.057(6) -0.014(6) -0.003(5) -0.012(5)
Cl32 0.038(5) 0.079(7) 0.053(6) -0.002(5) 0.024(4) -0.008(5)

loop_
_atom_type_symbol
_atom_type_description
_atom_type_scat_dispersion_real
_atom_type_scat_dispersion_imag
_atom_type_scat_source
C C -0.0011 0.0005 'S. Sasaki (1989) KEK Report 88-14.'
N N -0.0016 0.0010 'S. Sasaki (1989) KEK Report 88-14.'
Ni Ni 0.1708 0.4042 'S. Sasaki (1989) KEK Report 88-14.'
Cl Cl 0.0374 0.0521 'S. Sasaki (1989) KEK Report 88-14.'
H H 0.0000 0.0000 'S. Sasaki (1989) KEK Report 88-14.'
Li Li -0.0009 0.0000 'S. Sasaki (1989) KEK Report 88-14.'

loop_
_geom_angle_atom_site_label_1
_geom_angle_atom_site_label_2
_geom_angle_atom_site_label_3
_geom_angle
_geom_angle_site_symmetry_1
_geom_angle_site_symmetry_3
C02 Li1 C05 37.5(2) . .
C02 Li1 C07 37.2(3) . .
C05 Li1 C07 61.3(4) . .
C02 Li1 C20 60.8(4) . .
C05 Li1 C20 36.3(3) . .
C07 Li1 C20 59.2(4) . .
C02 Li1 C21 60.3(4) . .
C05 Li1 C21 59.5(4) . .
C07 Li1 C21 35.5(3) . .
C20 Li1 C21 34.2(3) . .
C02 Li1 C06 61.6(4) . .
C05 Li1 C06 32.7(3) . .
C07 Li1 C06 93.0(4) . .
C20 Li1 C06 58.5(4) . .
C21 Li1 C06 89.5(5) . .
C02 Li1 C08 59.8(5) . .
C05 Li1 C08 91.6(5) . .
C07 Li1 C08 31.3(3) . .
C20 Li1 C08 87.9(6) . .
C21 Li1 C08 56.9(5) . .
C06 Li1 C08 121.2(4) . .
C02 Li1 C01 33.9(2) . .
C05 Li1 C01 61.6(3) . .
C07 Li1 C01 61.5(3) . .
C20 Li1 C01 93.1(4) . .
C21 Li1 C01 92.5(4) . .
C06 Li1 C01 68.3(4) . .
C08 Li1 C01 67.1(4) . .
C02 Li1 C03 59.3(4) . .
C05 Li1 C03 68.2(5) . .
C07 Li1 C03 93.0(4) . .
C20 Li1 C03 104.5(6) . .
C21 Li1 C03 119.1(4) . .
C06 Li1 C03 54.9(4) . .
C08 Li1 C03 98.1(5) . .
C01 Li1 C03 32.5(2) . .
C02 C01 C03 109.8(3) . .
C02 C01 C04 109.5(3) . .
C03 C01 C04 99.7(3) . .
C02 C01 C01 112.8(4) . 3_655
C03 C01 C01 112.8(4) . 3_655
C04 C01 C01 111.4(4) . 3_655
C02 C01 Li1 53.4(4) . .
C03 C01 Li1 75.1(5) . .
C04 C01 Li1 77.1(5) . .
C01 C01 Li1 166.2(5) 3_655 .
C05 C02 C07 107.6(3) . .
C05 C02 C01 121.8(4) . .
C07 C02 C01 122.6(4) . .
C05 C02 Li1 72.6(6) . .
C07 C02 Li1 74.9(7) . .
C01 C02 Li1 92.8(5) . .
C10 C03 C12 119.0(3) . .
C10 C03 C01 123.2(4) . .
C12 C03 C01 110.8(3) . .
C10 C03 Li1 77.6(5) . .
C12 C03 Li1 95.1(4) . .
C01 C03 Li1 72.3(4) . .
C09 C04 C11 118.9(3) . .
C09 C04 C01 123.3(4) . .
C11 C04 C01 110.1(3) . .
C06 C05 C02 123.0(4) . .
C06 C05 C20 118.5(3) . .
C02 C05 C20 109.0(4) . .
C06 C05 Li1 89.0(7) . .
C02 C05 Li1 69.9(5) . .
C20 C05 Li1 79.6(5) . .
C05 C06 C17 119.9(4) . .
C05 C06 C10 117.3(4) . .
C17 C06 C10 107.5(3) . .
C05 C06 Li1 58.3(4) . .
C17 C06 Li1 92.9(4) . .
C10 C06 Li1 82.0(5) . .
C08 C07 C02 122.2(4) . .
C08 C07 C21 119.3(3) . .
C02 C07 C21 109.0(4) . .
C08 C07 Li1 91.4(6) . .
C02 C07 Li1 67.9(5) . .
C21 C07 Li1 78.9(5) . .
C07 C08 C24 119.5(4) . .
C07 C08 C09 117.8(4) . .
C24 C08 C09 106.8(3) . .
C07 C08 Li1 57.3(4) . .
C24 C08 Li1 93.6(4) . .
C09 C08 Li1 82.1(4) . .
C04 C09 C26 120.2(4) . .
C04 C09 C08 121.5(4) . .
C26 C09 C08 108.4(3) . .
C03 C10 C15 119.6(4) . .
C03 C10 C06 121.5(4) . .
C15 C10 C06 108.1(3) . .
C28 C11 C04 121.8(4) . .
C28 C11 C12 119.8(3) . .
C04 C11 C12 108.7(3) . .
C13 C12 C03 121.5(4) . .
C13 C12 C11 119.7(3) . .
C03 C12 C11 108.2(3) . .
C12 C13 C14 119.3(4) . .
C12 C13 C30 119.7(4) . .
C14 C13 C30 109.1(3) . .
C15 C14 C13 119.7(3) . .
C15 C14 C32 120.4(4) . .
C13 C14 C32 107.7(4) . .
C14 C15 C16 120.7(3) . .
C14 C15 C10 120.8(4) . .
C16 C15 C10 107.3(4) . .
C34 C16 C15 120.0(4) . .
C34 C16 C17 119.6(4) . .
C15 C16 C17 109.1(3) . .
C18 C17 C06 120.7(4) . .
C18 C17 C16 119.7(3) . .
C06 C17 C16 108.0(3) . .
C17 C18 C19 119.7(3) . .
C17 C18 C36 119.6(4) . .
C19 C18 C36 108.0(3) . .
C20 C19 C18 120.0(3) . .
C20 C19 C38 119.8(4) . .
C18 C19 C38 108.8(3) . .
C19 C20 C21 119.9(3) . .
C19 C20 C05 120.9(4) . .
C21 C20 C05 107.0(3) . .
C19 C20 Li1 95.4(4) . .
C21 C20 Li1 73.9(6) . .
C05 C20 Li1 64.1(4) . .
C22 C21 C20 120.9(3) . .
C22 C21 C07 120.2(4) . .
C20 C21 C07 107.3(3) . .
C22 C21 Li1 96.8(4) . .
C20 C21 Li1 71.8(6) . .
C07 C21 Li1 65.6(4) . .
C21 C22 C23 120.3(4) . .
C21 C22 C39 118.8(4) . .
C23 C22 C39 109.1(3) . .
C24 C23 C22 119.5(3) . .
C24 C23 C41 119.4(4) . .
C22 C23 C41 107.6(3) . .
C23 C24 C08 121.0(4) . .
C23 C24 C25 119.6(3) . .
C08 C24 C25 109.1(4) . .
C43 C25 C24 120.1(4) . .
C43 C25 C26 119.3(4) . .
C24 C25 C26 108.6(3) . .
C27 C26 C25 120.4(3) . .
C27 C26 C09 120.2(4) . .
C25 C26 C09 107.0(4) . .
C26 C27 C28 120.0(3) . .
C26 C27 C45 120.4(4) . .
C28 C27 C45 107.8(4) . .
C11 C28 C29 120.1(4) . .
C11 C28 C27 118.8(4) . .
C29 C28 C27 108.9(3) . .
C30 C29 C28 120.3(3) . .
C30 C29 C46 120.1(3) . .
C28 C29 C46 107.3(4) . .
C29 C30 C13 120.4(3) . .
C29 C30 C31 120.8(3) . .
C13 C30 C31 106.7(4) . .
C48 C31 C32 119.8(4) . .
C48 C31 C30 119.4(4) . .
C32 C31 C30 108.5(3) . .
C33 C32 C31 120.4(3) . .
C33 C32 C14 119.3(4) . .
C31 C32 C14 108.0(3) . .
C32 C33 C50 120.2(4) . .
C32 C33 C34 120.7(3) . .
C50 C33 C34 107.4(4) . .
C16 C34 C35 120.4(4) . .
C16 C34 C33 119.0(4) . .
C35 C34 C33 108.4(3) . .
C36 C35 C51 120.5(4) . .
C36 C35 C34 119.8(3) . .
C51 C35 C34 108.1(4) . .
C35 C36 C18 120.7(4) . .
C35 C36 C37 119.3(4) . .
C18 C36 C37 107.7(4) . .
C53 C37 C38 119.8(4) . .
C53 C37 C36 119.9(4) . .
C38 C37 C36 107.8(3) . .
C39 C38 C37 119.8(4) . .
C39 C38 C19 119.9(3) . .
C37 C38 C19 107.7(4) . .
C38 C39 C40 120.6(4) . .
C38 C39 C22 120.7(3) . .
C40 C39 C22 107.1(4) . .
C54 C40 C39 119.4(4) . .
C54 C40 C41 119.8(4) . .
C39 C40 C41 108.3(3) . .
C42 C41 C40 120.2(4) . .
C42 C41 C23 121.1(4) . .
C40 C41 C23 107.9(4) . .
C41 C42 C43 119.8(3) . .
C41 C42 C56 120.1(4) . .
C43 C42 C56 107.2(4) . .
C25 C43 C44 120.0(4) . .
C25 C43 C42 120.0(4) . .
C44 C43 C42 108.6(3) . .
C45 C44 C43 120.1(3) . .
C45 C44 C57 119.8(4) . .
C43 C44 C57 108.2(4) . .
C44 C45 C27 119.8(4) . .
C44 C45 C46 119.9(3) . .
C27 C45 C46 108.0(3) . .
C47 C46 C45 120.1(4) . .
C47 C46 C29 119.7(4) . .
C45 C46 C29 107.9(3) . .
C46 C47 C58 119.9(4) . .
C46 C47 C48 120.0(4) . .
C58 C47 C48 108.3(4) . .
C31 C48 C47 120.0(3) . .
C31 C48 C49 119.7(4) . .
C47 C48 C49 107.8(4) . .
C50 C49 C59 120.8(4) . .
C50 C49 C48 120.3(4) . .
C59 C49 C48 107.6(4) . .
C49 C50 C33 119.6(4) . .
C49 C50 C51 119.7(4) . .
C33 C50 C51 108.1(4) . .
C52 C51 C35 120.5(4) . .
C52 C51 C50 119.4(4) . .
C35 C51 C50 107.9(4) . .
C51 C52 C60 121.4(4) . .
C51 C52 C53 120.0(4) . .
C60 C52 C53 107.0(4) . .
C37 C53 C54 120.2(4) . .
C37 C53 C52 119.8(4) . .
C54 C53 C52 108.5(4) . .
C40 C54 C53 120.2(4) . .
C40 C54 C55 119.8(4) . .
C53 C54 C55 107.9(4) . .
C56 C55 C60 120.1(4) . .
C56 C55 C54 120.5(4) . .
C60 C55 C54 108.1(4) . .
C55 C56 C57 119.9(4) . .
C55 C56 C42 119.5(4) . .
C57 C56 C42 108.6(3) . .
C58 C57 C44 120.1(4) . .
C58 C57 C56 120.2(4) . .
C44 C57 C56 107.5(4) . .
C57 C58 C59 120.4(4) . .
C57 C58 C47 120.2(3) . .
C59 C58 C47 107.3(4) . .
C60 C59 C58 118.9(4) . .
C60 C59 C49 119.8(4) . .
C58 C59 C49 109.1(4) . .
C59 C60 C55 120.6(4) . .
C59 C60 C52 118.9(4) . .
C55 C60 C52 108.6(4) . .
N1 Ni1 N3 177.91(10) . .
N1 Ni1 N2 89.84(14) . .
N3 Ni1 N2 90.08(14) . .
N1 Ni1 N4 90.09(14) . .
N3 Ni1 N4 89.91(14) . .
N2 Ni1 N4 177.86(10) . .
C101 N1 C112 104.2(3) . .
C101 N1 Ni1 128.0(3) . .
C112 N1 Ni1 127.7(3) . .
C103 N2 C104 103.9(3) . .
C103 N2 Ni1 128.1(3) . .
C104 N2 Ni1 128.0(3) . .
C106 N3 C107 103.9(3) . .
C106 N3 Ni1 128.0(3) . .
C107 N3 Ni1 128.0(3) . .
C109 N4 C110 103.8(3) . .
C109 N4 Ni1 128.1(3) . .
C110 N4 Ni1 128.1(3) . .
C102 C101 N1 125.0(4) . .
C102 C101 C114 123.1(4) . .
N1 C101 C114 111.9(3) . .
C101 C102 C103 124.3(4) . .
N2 C103 C102 124.6(4) . .
N2 C103 C115 111.7(3) . .
C102 C103 C115 123.6(4) . .
C105 C104 N2 124.7(4) . .
C105 C104 C116 123.2(4) . .
N2 C104 C116 112.0(3) . .
C104 C105 C106 124.3(4) . .
N3 C106 C105 124.8(3) . .
N3 C106 C117 111.5(3) . .
C105 C106 C117 123.6(4) . .
C108 C107 N3 125.3(4) . .
C108 C107 C118 122.9(4) . .
N3 C107 C118 111.8(3) . .
C107 C108 C109 123.8(4) . .
N4 C109 C108 124.9(4) . .
N4 C109 C119 112.1(3) . .
C108 C109 C119 123.0(4) . .
N4 C110 C111 124.7(4) . .
N4 C110 C120 112.0(3) . .
C111 C110 C120 123.3(4) . .
C110 C111 C112 124.1(4) . .
C111 C112 N1 125.2(3) . .
C111 C112 C113 123.3(4) . .
N1 C112 C113 111.4(3) . .
C114 C113 C112 106.1(4) . .
C114 C113 C121 129.7(4) . .
C112 C113 C121 124.1(4) . .
C113 C114 C101 106.3(4) . .
C113 C114 C123 128.8(4) . .
C101 C114 C123 124.6(4) . .
C116 C115 C103 106.5(4) . .
C116 C115 C125 128.8(4) . .
C103 C115 C125 124.7(4) . .
C115 C116 C104 105.9(3) . .
C115 C116 C127 128.9(4) . .
C104 C116 C127 125.2(4) . .
C118 C117 C106 107.2(4) . .
C118 C117 C129 127.9(4) . .
C106 C117 C129 124.6(4) . .
C117 C118 C107 105.6(4) . .
C117 C118 C131 128.6(4) . .
C107 C118 C131 125.4(4) . .
C120 C119 C109 106.0(3) . .
C120 C119 C133 129.7(4) . .
C109 C119 C133 124.3(4) . .
C119 C120 C110 106.1(3) . .
C119 C120 C135 128.6(4) . .
C110 C120 C135 125.0(4) . .
C113 C121 C122 112.8(3) . .
C114 C123 C124 112.1(3) . .
C115 C125 C126 112.7(3) . .
C116 C127 C128 112.8(3) . .
C117 C129 C130 110.6(3) . .
C118 C131 C132 111.2(3) . .
C119 C133 C134 113.1(3) . .
C120 C135 C136 111.5(4) . .
Cl11 C201 Cl12 112.6(6) . .
Cl21 C301 Cl22 113.0(9) . .
Cl32 C401 Cl31 112.1(10) . .

loop_
_geom_bond_atom_site_label_1
_geom_bond_atom_site_label_2
_geom_bond_distance
_geom_bond_site_symmetry_2
Li1 C02 2.199(11) .
Li1 C05 2.234(15) .
Li1 C07 2.292(19) .
Li1 C20 2.442(17) .
Li1 C21 2.470(19) .
Li1 C06 2.62(2) .
Li1 C08 2.72(2) .
Li1 C01 2.738(13) .
Li1 C03 2.777(18) .
C01 C02 1.528(5) .
C01 C03 1.546(6) .
C01 C04 1.558(5) .
C01 C01 1.594(5) 3_655
C02 C05 1.426(6) .
C02 C07 1.436(6) .
C03 C10 1.386(5) .
C03 C12 1.438(5) .
C04 C09 1.380(5) .
C04 C11 1.438(5) .
C05 C06 1.416(6) .
C05 C20 1.470(5) .
C06 C17 1.446(5) .
C06 C10 1.470(6) .
C07 C08 1.414(6) .
C07 C21 1.461(5) .
C08 C24 1.435(5) .
C08 C09 1.479(6) .
C09 C26 1.461(5) .
C10 C15 1.462(5) .
C11 C28 1.397(5) .
C11 C12 1.462(6) .
C12 C13 1.400(5) .
C13 C14 1.433(6) .
C13 C30 1.461(5) .
C14 C15 1.384(6) .
C14 C32 1.459(5) .
C15 C16 1.441(5) .
C16 C34 1.409(5) .
C16 C17 1.456(6) .
C17 C18 1.413(6) .
C18 C19 1.440(6) .
C18 C36 1.453(5) .
C19 C20 1.400(5) .
C19 C38 1.457(5) .
C20 C21 1.445(6) .
C21 C22 1.401(5) .
C22 C23 1.436(6) .
C22 C39 1.459(5) .
C23 C24 1.413(6) .
C23 C41 1.460(5) .
C24 C25 1.453(6) .
C25 C43 1.416(5) .
C25 C26 1.449(5) .
C26 C27 1.385(6) .
C27 C28 1.448(6) .
C27 C45 1.452(5) .
C28 C29 1.451(5) .
C29 C30 1.379(6) .
C29 C46 1.460(5) .
C30 C31 1.458(5) .
C31 C48 1.399(5) .
C31 C32 1.445(6) .
C32 C33 1.389(6) .
C33 C50 1.454(5) .
C33 C34 1.463(6) .
C34 C35 1.448(6) .
C35 C36 1.390(6) .
C35 C51 1.451(6) .
C36 C37 1.469(6) .
C37 C53 1.399(5) .
C37 C38 1.447(6) .
C38 C39 1.392(7) .
C39 C40 1.452(6) .
C40 C54 1.398(6) .
C40 C41 1.453(6) .
C41 C42 1.387(6) .
C42 C43 1.452(6) .
C42 C56 1.458(6) .
C43 C44 1.445(6) .
C44 C45 1.400(6) .
C44 C57 1.455(5) .
C45 C46 1.460(7) .
C46 C47 1.396(5) .
C47 C58 1.454(6) .
C47 C48 1.458(7) .
C48 C49 1.457(6) .
C49 C50 1.389(6) .
C49 C59 1.446(6) .
C50 C51 1.461(6) .
C51 C52 1.381(6) .
C52 C60 1.451(6) .
C52 C53 1.461(6) .
C53 C54 1.443(7) .
C54 C55 1.447(6) .
C55 C56 1.391(6) .
C55 C60 1.445(6) .
C56 C57 1.451(6) .
C57 C58 1.397(6) .
C58 C59 1.451(6) .
C59 C60 1.409(6) .
Ni1 N1 1.959(3) .
Ni1 N3 1.957(3) .
Ni1 N2 1.961(3) .
Ni1 N4 1.966(3) .
N1 C101 1.376(5) .
N1 C112 1.380(5) .
N2 C103 1.380(5) .
N2 C104 1.384(5) .
N3 C106 1.383(5) .
N3 C107 1.381(5) .
N4 C109 1.378(5) .
N4 C110 1.376(5) .
C101 C102 1.375(6) .
C101 C114 1.448(5) .
C102 C103 1.378(6) .
C103 C115 1.448(6) .
C104 C105 1.379(5) .
C104 C116 1.447(5) .
C105 C106 1.379(5) .
C106 C117 1.434(5) .
C107 C108 1.375(5) .
C107 C118 1.452(5) .
C108 C109 1.385(5) .
C109 C119 1.444(5) .
C110 C111 1.380(5) .
C110 C120 1.446(6) .
C111 C112 1.380(6) .
C112 C113 1.459(5) .
C113 C114 1.362(5) .
C113 C121 1.500(6) .
C114 C123 1.493(6) .
C115 C116 1.370(5) .
C115 C125 1.504(6) .
C116 C127 1.489(6) .
C117 C118 1.360(5) .
C117 C129 1.502(5) .
C118 C131 1.493(6) .
C119 C120 1.368(6) .
C119 C133 1.491(6) .
C120 C135 1.495(6) .
C121 C122 1.537(5) .
C123 C124 1.549(5) .
C125 C126 1.531(6) .
C127 C128 1.528(6) .
C129 C130 1.537(5) .
C131 C132 1.534(5) .
C133 C134 1.537(5) .
C135 C136 1.545(6) .
C201 Cl11 1.722(8) .
C201 Cl12 1.738(8) .
C301 Cl21 1.729(10) .
C301 Cl22 1.731(10) .
C401 Cl32 1.732(10) .
C401 Cl31 1.734(10) .
